data_1571430
loop_
_publ_author_name
'Murphy, Jennifer N.'
'Kobti, Joy-Lynn'
'Dao, Michelle'
'Wear, Darcy'
'Okoko, Michael'
'Pandey, Siyaram'
'Vukotic, V. Nicholas'

_publ_section_title
;
 Therapeutic coordination polymers: tailoring drug release through
 metal-ligand interactions.
;
_journal_issue 19
_journal_name_full 'Chemical science'
_journal_page_first 7041
_journal_page_last 7050
_journal_paper_doi 10.1039/d4sc00732h
_journal_volume 15
_journal_year 2024
_chemical_formula_moiety 'C40 H38 Cl4 N6 O4 Zn, C2 H6 O'
_chemical_formula_sum 'C42 H44 Cl4 N6 O5 Zn'
_chemical_formula_weight 920.00
_space_group_crystal_system monoclinic
_space_group_IT_number 14
_space_group_name_Hall '-P 2yn'
_space_group_name_H-M_alt 'P 1 21/n 1'
_atom_sites_solution_hydrogens geom
_atom_sites_solution_primary dual
_audit_creation_date 2023-01-24
_audit_creation_method
;
Olex2 1.5
(compiled 2022.04.07 svn.rca3783a0 for OlexSys, GUI svn.r6498)
;
_audit_update_record
;
2023-01-25 deposited with the CCDC.	2024-04-11 downloaded from the CCDC.
;
_cell_angle_alpha 90
_cell_angle_beta 96.8790(10)
_cell_angle_gamma 90
_cell_formula_units_Z 4
_cell_length_a 14.82310(10)
_cell_length_b 14.77870(10)
_cell_length_c 19.9676(2)
_cell_measurement_reflns_used 34458
_cell_measurement_temperature 298
_cell_measurement_theta_max 77.0040
_cell_measurement_theta_min 2.2120
_cell_volume 4342.74(6)
_computing_cell_refinement 'CrysAlisPro 1.171.41.93a (Rigaku OD, 2020)'
_computing_data_collection 'CrysAlisPro 1.171.41.93a (Rigaku OD, 2020)'
_computing_data_reduction 'CrysAlisPro 1.171.41.93a (Rigaku OD, 2020)'
_computing_molecular_graphics 'Olex2 1.5 (Dolomanov et al., 2009)'
_computing_publication_material 'Olex2 1.5 (Dolomanov et al., 2009)'
_computing_structure_refinement 'SHELXL 2018/3 (Sheldrick, 2015)'
_computing_structure_solution 'SHELXT 2018/2 (Sheldrick, 2018)'
_diffrn_ambient_environment air
_diffrn_ambient_temperature 298
_diffrn_detector 'CCD plate'
_diffrn_measured_fraction_theta_full 1.000
_diffrn_measured_fraction_theta_max 1.000
_diffrn_measurement_details
;
List of Runs (angles in degrees, time in seconds):

  # Type    Start    End  Width  t~exp~   \w     \q     \k     \f   Frames
#--------------------------------------------------------------------------
  1  \w   -136.76 -25.76   1.00   55.00    -- -105.12  83.74 -29.95  111
  2  \w    176.08 272.08   1.00   55.00    -- -105.12 -59.25  20.08   96
  3  \w   -136.76 -25.76   1.00   55.00    -- -105.12  83.74 130.05  111
  4  \w    176.08 272.08   1.00   55.00    -- -105.12 -59.25 -59.92   96
  5  \w    176.08 272.08   1.00   55.00    -- -105.12 -59.25-179.92   96
  6  \w      3.93  99.93   1.00   30.00    --   20.69  59.25 159.92   96
  7  \w    -26.23  72.77   1.00   32.50    --   50.69 -83.74  80.95   99
  8  \w   -136.76 -25.76   1.00   55.00    -- -105.12  83.74-109.95  111
  9  \w    176.08 272.08   1.00   55.00    -- -105.12 -59.25 -19.92   96
 10  \w    176.08 272.08   1.00   55.00    -- -105.12 -59.25  60.08   96
 11  \f   -339.92  20.08   1.00   45.70 -72.79 -90.12 -59.25    --   360
 12  \w    176.08 272.08   1.00   55.00    -- -105.12 -59.25 140.08   96
 13  \w   -136.76 -25.76   1.00   55.00    -- -105.12  83.74  90.05  111
 14  \w      3.93  99.93   1.00   30.00    --   20.69  59.25  69.92   96
 15  \w   -136.76 -25.76   1.00   55.00    -- -105.12  83.74 170.05  111
 16  \w    176.08 272.08   1.00   55.00    -- -105.12 -59.25 -99.92   96
 17  \w    176.08 272.08   1.00   55.00    -- -105.12 -59.25 100.08   96
 18  \w      3.93  99.93   1.00   30.00    --   20.69  59.25 -20.08   96
 19  \w    176.08 272.08   1.00   55.00    -- -105.12 -59.25-139.92   96
 20  \w    -26.23  72.77   1.00   32.50    --   50.69 -83.74-126.05   99
 21  \w   -136.76 -25.76   1.00   55.00    -- -105.12  83.74 -69.95  111
 22  \w    191.08 287.08   1.00   45.70    --  -90.12 -59.25 -69.92   96
 23  \w   -136.76 -25.76   1.00   55.00    -- -105.12  83.74-149.95  111
 24  \w   -136.76 -25.76   1.00   55.00    -- -105.12  83.74  50.05  111
 25  \w    191.08 287.08   1.00   45.70    --  -90.12 -59.25  20.08   96
 26  \w      3.93  99.93   1.00   30.00    --   20.69  59.25-110.08   96
;
_diffrn_measurement_device 'abstract diffractometer'
_diffrn_measurement_device_type 'Saxi-CrysAlisPro-abstract goniometer imported SAXI images'
_diffrn_measurement_method '\w and \f scans'
_diffrn_orient_matrix_type 'CrysAlisPro convention (1999,Acta A55,543-557)'
_diffrn_orient_matrix_UB_11 0.0248771000
_diffrn_orient_matrix_UB_12 0.0378053000
_diffrn_orient_matrix_UB_13 0.0717086000
_diffrn_orient_matrix_UB_21 0.0375538000
_diffrn_orient_matrix_UB_22 -0.0932353000
_diffrn_orient_matrix_UB_23 0.0238047000
_diffrn_orient_matrix_UB_31 0.0945804000
_diffrn_orient_matrix_UB_32 0.0271695000
_diffrn_orient_matrix_UB_33 -0.0180230000
_diffrn_radiation_monochromator graphite
_diffrn_radiation_probe x-ray
_diffrn_radiation_type 'Cu K\a'
_diffrn_radiation_wavelength 1.54184
_diffrn_reflns_av_R_equivalents 0.0652
_diffrn_reflns_av_unetI/netI 0.0252
_diffrn_reflns_Laue_measured_fraction_full 1.000
_diffrn_reflns_Laue_measured_fraction_max 1.000
_diffrn_reflns_limit_h_max 18
_diffrn_reflns_limit_h_min -17
_diffrn_reflns_limit_k_max 18
_diffrn_reflns_limit_k_min -18
_diffrn_reflns_limit_l_max 24
_diffrn_reflns_limit_l_min -24
_diffrn_reflns_number 93894
_diffrn_reflns_point_group_measured_fraction_full 1.000
_diffrn_reflns_point_group_measured_fraction_max 1.000
_diffrn_reflns_theta_full 67.684
_diffrn_reflns_theta_max 74.497
_diffrn_reflns_theta_min 3.519
_diffrn_source 'fine-focus sealed X-ray tube'
_diffrn_source_type 'Enhance (Cu) X-ray Source'
_exptl_absorpt_coefficient_mu 3.464
_exptl_absorpt_correction_T_max 1.00000
_exptl_absorpt_correction_T_min 0.67049
_exptl_absorpt_correction_type multi-scan
_exptl_absorpt_process_details
;
CrysAlisPro 1.171.41.93a (Rigaku Oxford Diffraction, 2020)
Empirical absorption correction using spherical harmonics,
implemented in SCALE3 ABSPACK scaling algorithm.
;
_exptl_crystal_colour 'clear colourless'
_exptl_crystal_colour_lustre clear
_exptl_crystal_colour_primary colourless
_exptl_crystal_density_diffrn 1.407
_exptl_crystal_description prism
_exptl_crystal_F_000 1904
_exptl_crystal_size_max 0.3
_exptl_crystal_size_mid 0.15
_exptl_crystal_size_min 0.15
_refine_diff_density_max 0.333
_refine_diff_density_min -0.453
_refine_diff_density_rms 0.064
_refine_ls_extinction_coef 0.00346(15)
_refine_ls_extinction_expression Fc^*^=kFc[1+0.001xFc^2^\l^3^/sin(2\q)]^-1/4^
_refine_ls_extinction_method 'SHELXL-2018/3 (Sheldrick 2018)'
_refine_ls_goodness_of_fit_ref 1.044
_refine_ls_hydrogen_treatment constr
_refine_ls_matrix_type full
_refine_ls_number_parameters 573
_refine_ls_number_reflns 8888
_refine_ls_number_restraints 113
_refine_ls_restrained_S_all 1.058
_refine_ls_R_factor_all 0.0566
_refine_ls_R_factor_gt 0.0486
_refine_ls_shift/su_max 0.002
_refine_ls_shift/su_mean 0.000
_refine_ls_structure_factor_coef Fsqd
_refine_ls_weighting_details 'w=1/[\s^2^(Fo^2^)+(0.0794P)^2^+1.7250P] where P=(Fo^2^+2Fc^2^)/3'
_refine_ls_weighting_scheme calc
_refine_ls_wR_factor_gt 0.1357
_refine_ls_wR_factor_ref 0.1454
_reflns_Friedel_coverage 0.000
_reflns_number_gt 7397
_reflns_number_total 8888
_reflns_threshold_expression 'I > 2\s(I)'
_cod_data_source_file d4sc00732h4.cif
_cod_data_source_block cu_jnm130
_cod_depositor_comments 'Adding full bibliography for 1571426--1571436.cif.'
_cod_database_code 1571430
_shelx_shelxl_version_number 2018/3
_chemical_oxdiff_formula 'C11 H10 N O'
_shelx_space_group_comment
;
The symmetry employed for this shelxl refinement is uniquely defined
by the following loop, which should always be used as a source of
symmetry information in preference to the above space-group names.
They are only intended as comments.
;
_shelx_estimated_absorpt_t_max 0.625
_shelx_estimated_absorpt_t_min 0.423
_olex2_refinement_description
;
1. Fixed Uiso
 At 1.2 times of:
  All C(H) groups, All C(H,H) groups, All N(H) groups
 At 1.5 times of:
  All C(H,H,H) groups, All O(H) groups
2. Restrained distances
 O5-C41
 1.43 with sigma of 0.02
 C41-C42
 1.515 with sigma of 0.02
 C39A-C40A \\sim C39-C40
 with sigma of 0.02
 N4-C38 \\sim N4-C38A
 with sigma of 0.02
 N4-C38 \\sim N4A-C38
 with sigma of 0.02
 C38-C39 \\sim C38A-C39A
 with sigma of 0.02
 C39-C40 \\sim C39A-C40A
 with sigma of 0.02
 C35-C38 \\sim C35A-C38
 with sigma of 0.04
 C35-N4 \\sim C35A-N4A
 with sigma of 0.02
 N4-C37 \\sim N4A-C37
 with sigma of 0.02
 N4-C39 \\sim N4-C39A
 with sigma of 0.04
 C38-C40 \\sim C38A-C40A
 with sigma of 0.04
 N4-C38A \\sim N4A-C38A
 with sigma of 0.02
 N3-N4 \\sim N3-N4A
 with sigma of 0.04
 C35-C37 \\sim C35A-C37
 with sigma of 0.04
 C35-C38A \\sim C35A-C38A
 with sigma of 0.04
 N4-C38 \\sim N4A-C38A
 with sigma of 0.02
 N3-C35 \\sim C35-C35A
 with sigma of 0.02
 N3-C35 \\sim N3-C35A
 with sigma of 0.02
 N4-C35 \\sim N4A-C35A
 with sigma of 0.02
3. Rigid body (RIGU) restrains
 C40, C40A, C39A, C39, C38, C38A, N4A, N4, C35, C35A, N3, C36, C37
 with sigma for 1-2 distances of 0.001 and sigma for 1-3 distances of 0.001
 C42, C41, O5
 with sigma for 1-2 distances of 0.001 and sigma for 1-3 distances of 0.001
4. Others
 Sof(C38A)=Sof(H38C)=Sof(H38D)=Sof(C39A)=Sof(H39C)=Sof(H39D)=Sof(C40A)=
 Sof(H40C)=Sof(H40D)=1-FVAR(1)
 Sof(C38)=Sof(H38A)=Sof(H38B)=Sof(C39)=Sof(H39A)=Sof(H39B)=Sof(C40)=Sof(H40A)=
 Sof(H40B)=FVAR(1)
 Sof(N4A)=Sof(C35A)=Sof(H35A)=Sof(H37A)=1-FVAR(2)
 Sof(N4)=Sof(C35)=Sof(H35)=Sof(H37)=FVAR(2)
5.a Secondary CH2 refined with riding coordinates:
 C2(H2A,H2B), C16(H16A,H16B), C32(H32A,H32B), C33(H33A,H33B), C34(H34A,H34B),
 C38(H38A,H38B), C38A(H38C,H38D), C39(H39A,H39B), C39A(H39C,H39D), C40(H40A,
 H40B), C40A(H40C,H40D), C41(H41A,H41B)
5.b Aromatic/amide H refined with riding coordinates:
 N5(H5), N6(H6), C4(H4), C5(H5A), C6(H6A), C7(H7), C11(H11), C12(H12),
 C13(H13), C18(H18), C19(H19), C20(H20), C21(H21), C25(H25), C26(H26), C27(H27),
  C29(H29), C30(H30), C31(H31), C35(H35), C35A(H35A), C36(H36), C37(H37),
 C37(H37A)
5.c Idealised Me refined as rotating group:
 C42(H42A,H42B,H42C)
5.d Idealised tetrahedral OH refined as rotating group:
 O5(H5B)
;
_olex2_submission_special_instructions 'No special instructions were received'
_oxdiff_exptl_absorpt_empirical_details
;
Empirical correction (ABSPACK) includes:
- Absorption correction using spherical harmonics
- Frame scaling
- Detector area scaling
;
_oxdiff_exptl_absorpt_empirical_full_max 1.611
_oxdiff_exptl_absorpt_empirical_full_min 0.640

loop_
_space_group_symop_operation_xyz
'x, y, z'
'-x+1/2, y+1/2, -z+1/2'
'-x, -y, -z'
'x-1/2, -y-1/2, z-1/2'

loop_
_atom_site_label
_atom_site_type_symbol
_atom_site_fract_x
_atom_site_fract_y
_atom_site_fract_z
_atom_site_U_iso_or_equiv
_atom_site_adp_type
_atom_site_occupancy
_atom_site_site_symmetry_order
_atom_site_calc_flag
_atom_site_refinement_flags_posn
_atom_site_refinement_flags_adp
_atom_site_refinement_flags_occupancy
_atom_site_disorder_assembly
_atom_site_disorder_group
Zn1 Zn 0.75577(2) 0.29001(2) 0.75751(2) 0.04945(12) Uani 1 1 d . . . . .
Cl1 Cl 0.42951(8) 0.04905(7) 0.75753(5) 0.1017(3) Uani 1 1 d . . . . .
Cl2 Cl 0.30437(7) 0.20135(7) 0.51846(5) 0.0979(3) Uani 1 1 d . . . . .
Cl3 Cl 0.73505(5) 0.29421(5) 0.54487(4) 0.0748(2) Uani 1 1 d . . . . .
Cl4 Cl 1.06885(6) 0.21688(6) 0.47759(5) 0.0927(3) Uani 1 1 d . . . . .
O1 O 0.65709(11) 0.32178(12) 0.68691(9) 0.0559(4) Uani 1 1 d . . . . .
O2 O 0.55016(13) 0.29095(14) 0.75211(10) 0.0700(5) Uani 1 1 d . . . . .
O3 O 0.85992(12) 0.28412(13) 0.70273(10) 0.0650(5) Uani 1 1 d . . . . .
O4 O 0.93999(18) 0.27923(18) 0.80238(13) 0.0956(8) Uani 1 1 d . . . . .
N1 N 0.76449(13) 0.40063(13) 0.81637(10) 0.0519(4) Uani 1 1 d . . . . .
N2 N 0.81982(13) 0.52982(13) 0.85643(10) 0.0516(4) Uani 1 1 d . . . . .
N3 N 0.74160(17) 0.17226(14) 0.80382(11) 0.0649(5) Uani 1 1 d D . . . .
N4 N 0.7193(4) 0.0843(3) 0.8878(3) 0.0605(13) Uani 0.511(8) 1 d D . P A 1
N4A N 0.6695(5) 0.0611(4) 0.8538(4) 0.0765(17) Uani 0.489(8) 1 d D . P A 2
N5 N 0.40013(15) 0.20299(13) 0.66140(14) 0.0659(6) Uani 1 1 d . . . . .
H5 H 0.456931 0.199918 0.676323 0.079 Uiso 1 1 calc R U . . .
N6 N 0.92651(16) 0.24043(15) 0.57408(12) 0.0664(6) Uani 1 1 d . . . . .
H6 H 0.915105 0.284883 0.599561 0.080 Uiso 1 1 calc R U . . .
C1 C 0.57543(15) 0.32013(15) 0.70004(12) 0.0491(5) Uani 1 1 d . . . . .
C2 C 0.50927(16) 0.35627(19) 0.64242(13) 0.0591(6) Uani 1 1 d . . . . .
H2A H 0.530636 0.415506 0.630529 0.071 Uiso 1 1 calc R U . . .
H2B H 0.512674 0.317174 0.603782 0.071 Uiso 1 1 calc R U . . .
C3 C 0.41056(16) 0.36535(16) 0.65249(13) 0.0543(5) Uani 1 1 d . . . . .
C4 C 0.3691(2) 0.44951(19) 0.65024(16) 0.0697(7) Uani 1 1 d . . . . .
H4 H 0.404126 0.501049 0.646423 0.084 Uiso 1 1 calc R U . . .
C5 C 0.2778(2) 0.4586(2) 0.6535(2) 0.0855(10) Uani 1 1 d . . . . .
H5A H 0.251344 0.515760 0.651901 0.103 Uiso 1 1 calc R U . . .
C6 C 0.2255(2) 0.3830(2) 0.6591(2) 0.0878(10) Uani 1 1 d . . . . .
H6A H 0.163407 0.388767 0.660905 0.105 Uiso 1 1 calc R U . . .
C7 C 0.2651(2) 0.2984(2) 0.6622(2) 0.0777(9) Uani 1 1 d . . . . .
H7 H 0.229612 0.247272 0.666456 0.093 Uiso 1 1 calc R U . . .
C8 C 0.35718(17) 0.28920(16) 0.65889(15) 0.0582(6) Uani 1 1 d . . . . .
C9 C 0.35484(18) 0.12336(17) 0.64092(16) 0.0643(7) Uani 1 1 d . . . . .
C10 C 0.3050(2) 0.1147(2) 0.57703(18) 0.0733(7) Uani 1 1 d . . . . .
C11 C 0.2593(3) 0.0354(2) 0.5563(2) 0.0920(10) Uani 1 1 d . . . . .
H11 H 0.223759 0.032603 0.514627 0.110 Uiso 1 1 calc R U . . .
C12 C 0.2671(3) -0.0377(2) 0.5975(3) 0.1021(13) Uani 1 1 d . . . . .
H12 H 0.236839 -0.090881 0.583773 0.122 Uiso 1 1 calc R U . . .
C13 C 0.3188(3) -0.0345(2) 0.6588(2) 0.0962(12) Uani 1 1 d . . . . .
H13 H 0.324803 -0.085527 0.686165 0.115 Uiso 1 1 calc R U . . .
C14 C 0.3623(2) 0.04565(19) 0.68006(17) 0.0742(8) Uani 1 1 d . . . . .
C15 C 0.93415(19) 0.27735(18) 0.74049(16) 0.0636(6) Uani 1 1 d . . . . .
C16 C 1.01895(18) 0.2654(2) 0.70603(18) 0.0730(7) Uani 1 1 d . . . . .
H16A H 1.022713 0.314137 0.673923 0.088 Uiso 1 1 calc R U . . .
H16B H 1.072038 0.268961 0.739426 0.088 Uiso 1 1 calc R U . . .
C17 C 1.01896(17) 0.17602(19) 0.66983(16) 0.0653(7) Uani 1 1 d . . . . .
C18 C 1.0624(2) 0.1013(2) 0.70223(19) 0.0831(9) Uani 1 1 d . . . . .
H18 H 1.091555 0.107709 0.745867 0.100 Uiso 1 1 calc R U . . .
C19 C 1.0628(3) 0.0185(3) 0.6709(2) 0.0946(11) Uani 1 1 d . . . . .
H19 H 1.092541 -0.030403 0.693034 0.114 Uiso 1 1 calc R U . . .
C20 C 1.0192(3) 0.0088(2) 0.60694(19) 0.0869(10) Uani 1 1 d . . . . .
H20 H 1.019466 -0.047171 0.585610 0.104 Uiso 1 1 calc R U . . .
C21 C 0.9745(2) 0.08121(19) 0.57350(16) 0.0719(7) Uani 1 1 d . . . . .
H21 H 0.944768 0.073772 0.530117 0.086 Uiso 1 1 calc R U . . .
C22 C 0.97429(17) 0.16525(17) 0.60528(15) 0.0612(6) Uani 1 1 d . . . . .
C23 C 0.89693(19) 0.24770(16) 0.50595(14) 0.0632(6) Uani 1 1 d . . . . .
C24 C 0.9533(2) 0.23633(19) 0.45488(17) 0.0736(8) Uani 1 1 d . . . . .
C25 C 0.9223(3) 0.2444(2) 0.38755(18) 0.0879(10) Uani 1 1 d . . . . .
H25 H 0.961147 0.233624 0.355179 0.105 Uiso 1 1 calc R U . . .
C26 C 0.8330(3) 0.2687(2) 0.36817(19) 0.0920(11) Uani 1 1 d . . . . .
H26 H 0.811544 0.273978 0.322641 0.110 Uiso 1 1 calc R U . . .
C27 C 0.7757(3) 0.2850(2) 0.41654(18) 0.0791(8) Uani 1 1 d . . . . .
H27 H 0.716145 0.303439 0.403763 0.095 Uiso 1 1 calc R U . . .
C28 C 0.8070(2) 0.27390(17) 0.48337(15) 0.0653(7) Uani 1 1 d . . . . .
C29 C 0.69715(17) 0.44725(18) 0.84248(14) 0.0608(6) Uani 1 1 d . . . . .
H29 H 0.637640 0.427455 0.842775 0.073 Uiso 1 1 calc R U . . .
C30 C 0.73096(18) 0.52682(18) 0.86782(14) 0.0621(6) Uani 1 1 d . . . . .
H30 H 0.699680 0.570956 0.888931 0.075 Uiso 1 1 calc R U . . .
C31 C 0.83728(16) 0.45267(16) 0.82596(12) 0.0536(5) Uani 1 1 d . . . . .
H31 H 0.893583 0.437413 0.813089 0.064 Uiso 1 1 calc R U . . .
C32 C 0.88618(18) 0.60130(16) 0.87660(14) 0.0608(6) Uani 1 1 d . . . . .
H32A H 0.856321 0.659669 0.870886 0.073 Uiso 1 1 calc R U . . .
H32B H 0.933694 0.599597 0.847174 0.073 Uiso 1 1 calc R U . . .
C33 C 0.92843(18) 0.59190(17) 0.94851(14) 0.0615(6) Uani 1 1 d . . . . .
H33A H 0.881349 0.599125 0.977899 0.074 Uiso 1 1 calc R U . . .
H33B H 0.971986 0.640440 0.958567 0.074 Uiso 1 1 calc R U . . .
C34 C 0.97614(18) 0.50226(17) 0.96444(13) 0.0595(6) Uani 1 1 d . . . . .
H34A H 0.931812 0.453798 0.958009 0.071 Uiso 1 1 calc R U . . .
H34B H 1.020300 0.492676 0.933012 0.071 Uiso 1 1 calc R U . . .
C35 C 0.7108(5) 0.1676(4) 0.8623(3) 0.0611(16) Uani 0.511(8) 1 d D . P A 1
H35 H 0.686080 0.216246 0.883469 0.073 Uiso 0.511(8) 1 calc R U P A 1
C35A C 0.6614(5) 0.1456(4) 0.8295(4) 0.0712(18) Uani 0.489(8) 1 d D . P A 2
H35A H 0.610007 0.181649 0.829624 0.085 Uiso 0.489(8) 1 calc R U P A 2
C36 C 0.7864(2) 0.09275(18) 0.80057(15) 0.0684(6) Uani 1 1 d . . . . .
H36 H 0.831241 0.082325 0.772653 0.082 Uiso 1 1 calc R U . . .
C37 C 0.7585(3) 0.0318(2) 0.84198(17) 0.0811(8) Uani 1 1 d D . . . .
H37 H 0.763947 -0.030801 0.840575 0.097 Uiso 0.511(8) 1 calc R U P A 1
H37A H 0.789813 -0.018998 0.859631 0.097 Uiso 0.489(8) 1 calc R U P A 2
C38 C 0.6842(4) 0.0529(4) 0.9496(3) 0.0786(16) Uani 0.555(7) 1 d D . P A 1
H38A H 0.692746 0.099784 0.983716 0.094 Uiso 0.555(7) 1 calc R U P A 1
H38B H 0.717808 -0.000201 0.966775 0.094 Uiso 0.555(7) 1 calc R U P A 1
C38A C 0.6013(7) 0.0132(7) 0.8899(5) 0.107(3) Uani 0.445(7) 1 d D . P A 2
H38C H 0.541342 0.036295 0.873770 0.129 Uiso 0.445(7) 1 calc R U P A 2
H38D H 0.602189 -0.050625 0.878635 0.129 Uiso 0.445(7) 1 calc R U P A 2
C39 C 0.5841(5) 0.0298(6) 0.9354(4) 0.0786(19) Uani 0.555(7) 1 d D . P A 1
H39A H 0.575928 -0.008183 0.895566 0.094 Uiso 0.555(7) 1 calc R U P A 1
H39B H 0.551167 0.085613 0.924337 0.094 Uiso 0.555(7) 1 calc R U P A 1
C39A C 0.6160(8) 0.0226(10) 0.9617(6) 0.101(3) Uani 0.445(7) 1 d D . P A 2
H39C H 0.639919 0.083153 0.970056 0.121 Uiso 0.445(7) 1 calc R U P A 2
H39D H 0.665242 -0.018516 0.976854 0.121 Uiso 0.445(7) 1 calc R U P A 2
C40 C 0.5386(12) -0.0185(10) 0.9918(7) 0.137(6) Uani 0.555(7) 1 d D . P A 1
H40A H 0.525826 -0.080467 0.977757 0.164 Uiso 0.555(7) 1 calc R U P A 1
H40B H 0.582162 -0.020507 1.032085 0.164 Uiso 0.555(7) 1 calc R U P A 1
C40A C 0.5487(10) 0.0103(11) 1.0084(6) 0.086(3) Uani 0.445(7) 1 d D . P A 2
H40C H 0.551012 0.065185 1.035157 0.103 Uiso 0.445(7) 1 calc R U P A 2
H40D H 0.572558 -0.037435 1.038877 0.103 Uiso 0.445(7) 1 calc R U P A 2
O5 O 1.0500(3) 0.1659(4) 0.8852(2) 0.1595(16) Uani 1 1 d D . . . .
H5B H 1.034838 0.211161 0.862830 0.239 Uiso 1 1 calc R U . . .
C41 C 1.0089(7) 0.1674(8) 0.9455(4) 0.217(4) Uani 1 1 d D . . . .
H41A H 1.056671 0.156800 0.982313 0.260 Uiso 1 1 calc R U . . .
H41B H 0.987131 0.228570 0.950966 0.260 Uiso 1 1 calc R U . . .
C42 C 0.9428(7) 0.1133(8) 0.9543(5) 0.244(5) Uani 1 1 d D . . . .
H42A H 0.899574 0.112867 0.914452 0.367 Uiso 1 1 calc R U . . .
H42B H 0.913634 0.133542 0.992007 0.367 Uiso 1 1 calc R U . . .
H42C H 0.966147 0.053290 0.962941 0.367 Uiso 1 1 calc R U . . .

loop_
_atom_site_aniso_label
_atom_site_aniso_U_11
_atom_site_aniso_U_22
_atom_site_aniso_U_33
_atom_site_aniso_U_23
_atom_site_aniso_U_13
_atom_site_aniso_U_12
Zn1 0.0522(2) 0.04758(19) 0.04947(19) -0.00305(12) 0.01003(13) -0.00036(12)
Cl1 0.1288(8) 0.0862(6) 0.0923(6) 0.0154(4) 0.0225(5) -0.0149(5)
Cl2 0.1016(7) 0.0902(6) 0.0997(6) 0.0092(5) 0.0038(5) -0.0038(5)
Cl3 0.0686(4) 0.0760(4) 0.0840(5) 0.0008(3) 0.0264(3) 0.0016(3)
Cl4 0.0886(5) 0.0794(5) 0.1218(7) 0.0161(4) 0.0611(5) 0.0049(4)
O1 0.0479(8) 0.0592(9) 0.0610(9) 0.0006(7) 0.0082(7) -0.0060(7)
O2 0.0645(11) 0.0894(14) 0.0582(10) 0.0143(9) 0.0165(8) -0.0019(9)
O3 0.0517(9) 0.0817(12) 0.0639(10) -0.0040(9) 0.0159(8) 0.0019(8)
O4 0.0901(16) 0.118(2) 0.0767(15) -0.0166(13) 0.0033(12) 0.0407(14)
N1 0.0508(10) 0.0516(10) 0.0536(10) -0.0058(8) 0.0076(8) 0.0020(8)
N2 0.0523(10) 0.0451(9) 0.0575(11) -0.0047(8) 0.0065(8) 0.0024(8)
N3 0.0864(14) 0.0510(10) 0.0617(12) 0.0035(9) 0.0267(10) 0.0098(10)
N4 0.070(3) 0.0462(18) 0.067(2) 0.0074(15) 0.013(2) 0.0027(17)
N4A 0.093(3) 0.054(2) 0.083(4) 0.014(2) 0.015(3) -0.004(2)
N5 0.0500(11) 0.0470(11) 0.1022(18) -0.0058(10) 0.0149(11) -0.0036(8)
N6 0.0753(14) 0.0560(12) 0.0725(14) -0.0013(10) 0.0281(11) 0.0092(10)
C1 0.0497(11) 0.0437(11) 0.0541(12) -0.0055(9) 0.0075(9) -0.0061(9)
C2 0.0500(12) 0.0672(15) 0.0608(14) 0.0089(11) 0.0101(10) -0.0090(11)
C3 0.0483(12) 0.0528(12) 0.0626(13) -0.0010(10) 0.0102(10) -0.0045(10)
C4 0.0685(16) 0.0527(14) 0.089(2) 0.0011(13) 0.0129(14) -0.0026(12)
C5 0.079(2) 0.0598(17) 0.121(3) -0.0031(16) 0.0237(18) 0.0176(14)
C6 0.0546(15) 0.078(2) 0.136(3) -0.0063(19) 0.0333(17) 0.0093(14)
C7 0.0534(14) 0.0624(16) 0.122(3) -0.0031(15) 0.0306(16) -0.0063(12)
C8 0.0491(12) 0.0502(13) 0.0778(16) -0.0034(11) 0.0176(11) -0.0025(9)
C9 0.0554(13) 0.0506(13) 0.0916(19) -0.0074(12) 0.0284(13) -0.0059(10)
C10 0.0677(16) 0.0597(15) 0.095(2) -0.0081(14) 0.0204(15) -0.0087(12)
C11 0.088(2) 0.079(2) 0.111(3) -0.0257(19) 0.020(2) -0.0201(17)
C12 0.114(3) 0.065(2) 0.132(4) -0.026(2) 0.037(3) -0.0316(19)
C13 0.121(3) 0.0545(17) 0.121(3) -0.0016(18) 0.046(3) -0.0197(17)
C14 0.0850(19) 0.0565(15) 0.088(2) -0.0028(13) 0.0371(16) -0.0088(13)
C15 0.0604(15) 0.0536(14) 0.0780(18) -0.0094(12) 0.0132(13) 0.0051(11)
C16 0.0495(13) 0.0735(17) 0.097(2) -0.0079(15) 0.0125(13) -0.0046(12)
C17 0.0481(13) 0.0655(15) 0.0869(19) 0.0017(13) 0.0261(12) 0.0037(11)
C18 0.0742(18) 0.087(2) 0.091(2) 0.0111(17) 0.0250(16) 0.0255(16)
C19 0.113(3) 0.077(2) 0.101(3) 0.0186(19) 0.044(2) 0.0345(19)
C20 0.115(3) 0.0551(16) 0.102(3) 0.0056(16) 0.059(2) 0.0133(16)
C21 0.0852(19) 0.0570(14) 0.0813(18) 0.0018(13) 0.0428(15) -0.0011(13)
C22 0.0569(13) 0.0535(13) 0.0794(17) 0.0056(12) 0.0340(12) 0.0022(11)
C23 0.0759(17) 0.0444(12) 0.0747(17) 0.0048(11) 0.0317(13) 0.0010(11)
C24 0.089(2) 0.0534(14) 0.087(2) 0.0073(13) 0.0462(16) -0.0006(13)
C25 0.126(3) 0.0637(17) 0.084(2) 0.0087(15) 0.054(2) -0.0006(19)
C26 0.135(3) 0.074(2) 0.0710(19) 0.0103(16) 0.028(2) -0.006(2)
C27 0.096(2) 0.0625(17) 0.080(2) 0.0095(14) 0.0168(17) -0.0034(15)
C28 0.0798(18) 0.0476(12) 0.0730(17) 0.0024(11) 0.0274(14) -0.0060(12)
C29 0.0502(12) 0.0669(15) 0.0675(15) -0.0110(12) 0.0154(11) -0.0005(11)
C30 0.0571(14) 0.0610(14) 0.0696(15) -0.0115(12) 0.0132(11) 0.0109(11)
C31 0.0489(12) 0.0513(12) 0.0610(13) -0.0084(10) 0.0089(10) 0.0029(9)
C32 0.0663(15) 0.0445(12) 0.0712(15) -0.0012(11) 0.0063(12) -0.0061(10)
C33 0.0636(14) 0.0469(12) 0.0722(16) -0.0070(11) 0.0012(12) -0.0044(10)
C34 0.0589(13) 0.0517(13) 0.0669(15) -0.0058(11) 0.0030(11) -0.0055(10)
C35 0.075(4) 0.0487(19) 0.064(2) 0.0071(18) 0.025(3) 0.011(2)
C35A 0.082(3) 0.056(2) 0.079(4) 0.013(3) 0.024(3) 0.007(2)
C36 0.0817(16) 0.0567(13) 0.0682(15) -0.0022(10) 0.0145(12) 0.0152(11)
C37 0.111(2) 0.0520(13) 0.0833(19) 0.0045(11) 0.0236(16) 0.0159(13)
C38 0.089(3) 0.070(3) 0.081(3) 0.020(2) 0.027(2) 0.006(2)
C38A 0.129(5) 0.093(5) 0.105(5) 0.021(4) 0.033(4) -0.032(5)
C39 0.087(3) 0.076(4) 0.078(4) 0.003(4) 0.031(3) -0.002(3)
C39A 0.116(7) 0.087(6) 0.106(5) 0.017(5) 0.040(5) -0.006(6)
C40 0.150(9) 0.124(10) 0.158(12) 0.027(7) 0.108(10) 0.012(7)
C40A 0.088(6) 0.092(8) 0.078(4) 0.003(4) 0.010(3) -0.014(5)
O5 0.159(3) 0.197(4) 0.118(2) -0.008(3) -0.001(2) 0.081(3)
C41 0.218(8) 0.314(11) 0.118(4) -0.067(6) 0.020(4) -0.046(7)
C42 0.241(9) 0.338(13) 0.157(6) -0.093(7) 0.033(6) -0.073(8)

loop_
_atom_type_symbol
_atom_type_description
_atom_type_scat_dispersion_real
_atom_type_scat_dispersion_imag
_atom_type_scat_source
C C 0.0181 0.0091 'International Tables Vol C Tables 4.2.6.8 and 6.1.1.4'
H H 0.0000 0.0000 'International Tables Vol C Tables 4.2.6.8 and 6.1.1.4'
Cl Cl 0.3639 0.7018 'International Tables Vol C Tables 4.2.6.8 and 6.1.1.4'
N N 0.0311 0.0180 'International Tables Vol C Tables 4.2.6.8 and 6.1.1.4'
O O 0.0492 0.0322 'International Tables Vol C Tables 4.2.6.8 and 6.1.1.4'
Zn Zn -1.5491 0.6778 'International Tables Vol C Tables 4.2.6.8 and 6.1.1.4'

loop_
_geom_angle_atom_site_label_1
_geom_angle_atom_site_label_2
_geom_angle_atom_site_label_3
_geom_angle
_geom_angle_site_symmetry_1
_geom_angle_site_symmetry_3
_geom_angle_publ_flag
O1 Zn1 O3 100.11(8) . . ?
O1 Zn1 N1 102.46(8) . . ?
O1 Zn1 N3 115.54(9) . . ?
O3 Zn1 N1 110.86(8) . . ?
N3 Zn1 O3 110.31(8) . . ?
N3 Zn1 N1 116.23(9) . . ?
C1 O1 Zn1 119.62(15) . . ?
C15 O3 Zn1 110.62(18) . . ?
C29 N1 Zn1 129.41(16) . . ?
C31 N1 Zn1 123.59(15) . . ?
C31 N1 C29 105.8(2) . . ?
C30 N2 C32 127.4(2) . . ?
C31 N2 C30 107.0(2) . . ?
C31 N2 C32 125.5(2) . . ?
C35 N3 Zn1 121.9(3) . . ?
C35 N3 C36 102.9(3) . . ?
C35A N3 Zn1 123.7(3) . . ?
C36 N3 Zn1 130.94(19) . . ?
C36 N3 C35A 102.4(3) . . ?
C35 N4 C37 107.1(4) . . ?
C35 N4 C38 125.9(4) . . ?
C37 N4 C38 126.8(4) . . ?
C35A N4A C37 105.4(5) . . ?
C35A N4A C38A 125.6(7) . . ?
C37 N4A C38A 128.9(6) . . ?
C8 N5 H5 118.4 . . ?
C9 N5 H5 118.4 . . ?
C9 N5 C8 123.3(2) . . ?
C22 N6 H6 117.5 . . ?
C23 N6 H6 117.5 . . ?
C23 N6 C22 125.1(2) . . ?
O1 C1 C2 112.5(2) . . ?
O2 C1 O1 125.3(2) . . ?
O2 C1 C2 122.2(2) . . ?
C1 C2 H2A 107.6 . . ?
C1 C2 H2B 107.6 . . ?
H2A C2 H2B 107.1 . . ?
C3 C2 C1 118.7(2) . . ?
C3 C2 H2A 107.6 . . ?
C3 C2 H2B 107.6 . . ?
C4 C3 C2 120.6(2) . . ?
C4 C3 C8 118.3(2) . . ?
C8 C3 C2 120.8(2) . . ?
C3 C4 H4 119.2 . . ?
C5 C4 C3 121.6(3) . . ?
C5 C4 H4 119.2 . . ?
C4 C5 H5A 120.2 . . ?
C4 C5 C6 119.6(3) . . ?
C6 C5 H5A 120.2 . . ?
C5 C6 H6A 120.0 . . ?
C5 C6 C7 120.1(3) . . ?
C7 C6 H6A 120.0 . . ?
C6 C7 H7 119.9 . . ?
C6 C7 C8 120.3(3) . . ?
C8 C7 H7 119.9 . . ?
C3 C8 N5 118.1(2) . . ?
C7 C8 N5 121.8(2) . . ?
C7 C8 C3 120.1(2) . . ?
N5 C9 C10 121.9(3) . . ?
C14 C9 N5 122.1(3) . . ?
C14 C9 C10 115.8(3) . . ?
C9 C10 Cl2 120.4(2) . . ?
C11 C10 Cl2 117.2(3) . . ?
C11 C10 C9 122.2(3) . . ?
C10 C11 H11 120.4 . . ?
C12 C11 C10 119.1(4) . . ?
C12 C11 H11 120.4 . . ?
C11 C12 H12 119.5 . . ?
C11 C12 C13 121.0(3) . . ?
C13 C12 H12 119.5 . . ?
C12 C13 H13 120.2 . . ?
C12 C13 C14 119.6(4) . . ?
C14 C13 H13 120.2 . . ?
C9 C14 Cl1 118.5(2) . . ?
C9 C14 C13 122.0(4) . . ?
C13 C14 Cl1 119.5(3) . . ?
O3 C15 C16 116.7(3) . . ?
O4 C15 O3 123.4(3) . . ?
O4 C15 C16 119.8(3) . . ?
C15 C16 H16A 109.3 . . ?
C15 C16 H16B 109.3 . . ?
H16A C16 H16B 108.0 . . ?
C17 C16 C15 111.6(2) . . ?
C17 C16 H16A 109.3 . . ?
C17 C16 H16B 109.3 . . ?
C18 C17 C16 119.8(3) . . ?
C22 C17 C16 121.3(3) . . ?
C22 C17 C18 118.8(3) . . ?
C17 C18 H18 119.3 . . ?
C19 C18 C17 121.3(4) . . ?
C19 C18 H18 119.3 . . ?
C18 C19 H19 120.3 . . ?
C20 C19 C18 119.4(3) . . ?
C20 C19 H19 120.3 . . ?
C19 C20 H20 119.6 . . ?
C19 C20 C21 120.8(3) . . ?
C21 C20 H20 119.6 . . ?
C20 C21 H21 120.2 . . ?
C20 C21 C22 119.7(3) . . ?
C22 C21 H21 120.2 . . ?
C17 C22 N6 118.4(2) . . ?
C17 C22 C21 119.9(3) . . ?
C21 C22 N6 121.7(3) . . ?
N6 C23 C24 124.0(3) . . ?
N6 C23 C28 120.8(2) . . ?
C24 C23 C28 115.0(3) . . ?
C23 C24 Cl4 118.9(3) . . ?
C25 C24 Cl4 118.2(2) . . ?
C25 C24 C23 122.8(3) . . ?
C24 C25 H25 120.2 . . ?
C24 C25 C26 119.7(3) . . ?
C26 C25 H25 120.2 . . ?
C25 C26 H26 120.1 . . ?
C25 C26 C27 119.9(4) . . ?
C27 C26 H26 120.1 . . ?
C26 C27 H27 120.2 . . ?
C28 C27 C26 119.7(4) . . ?
C28 C27 H27 120.2 . . ?
C23 C28 Cl3 117.1(2) . . ?
C27 C28 Cl3 120.0(3) . . ?
C27 C28 C23 122.8(3) . . ?
N1 C29 H29 125.5 . . ?
C30 C29 N1 109.0(2) . . ?
C30 C29 H29 125.5 . . ?
N2 C30 H30 126.6 . . ?
C29 C30 N2 106.7(2) . . ?
C29 C30 H30 126.6 . . ?
N1 C31 N2 111.4(2) . . ?
N1 C31 H31 124.3 . . ?
N2 C31 H31 124.3 . . ?
N2 C32 H32A 109.1 . . ?
N2 C32 H32B 109.1 . . ?
N2 C32 C33 112.6(2) . . ?
H32A C32 H32B 107.8 . . ?
C33 C32 H32A 109.1 . . ?
C33 C32 H32B 109.1 . . ?
C32 C33 H33A 108.7 . . ?
C32 C33 H33B 108.7 . . ?
C32 C33 C34 114.3(2) . . ?
H33A C33 H33B 107.6 . . ?
C34 C33 H33A 108.7 . . ?
C34 C33 H33B 108.7 . . ?
C33 C34 H34A 109.0 . . ?
C33 C34 H34B 109.0 . . ?
C34 C34 C33 112.9(3) 3_767 . ?
C34 C34 H34A 109.0 3_767 . ?
C34 C34 H34B 109.0 3_767 . ?
H34A C34 H34B 107.8 . . ?
N3 C35 N4 111.3(4) . . ?
N3 C35 H35 124.4 . . ?
N4 C35 H35 124.4 . . ?
N3 C35A H35A 124.8 . . ?
N4A C35A N3 110.5(5) . . ?
N4A C35A H35A 124.8 . . ?
N3 C36 H36 124.2 . . ?
C37 C36 N3 111.6(3) . . ?
C37 C36 H36 124.2 . . ?
N4 C37 H37 128.6 . . ?
N4A C37 H37A 127.4 . . ?
C36 C37 N4 102.8(3) . . ?
C36 C37 N4A 105.1(3) . . ?
C36 C37 H37 128.6 . . ?
C36 C37 H37A 127.4 . . ?
N4 C38 H38A 109.5 . . ?
N4 C38 H38B 109.5 . . ?
N4 C38 C39 110.6(5) . . ?
H38A C38 H38B 108.1 . . ?
C39 C38 H38A 109.5 . . ?
C39 C38 H38B 109.5 . . ?
N4A C38A H38C 108.7 . . ?
N4A C38A H38D 108.7 . . ?
H38C C38A H38D 107.6 . . ?
C39A C38A N4A 114.1(8) . . ?
C39A C38A H38C 108.7 . . ?
C39A C38A H38D 108.7 . . ?
C38 C39 H39A 107.8 . . ?
C38 C39 H39B 107.8 . . ?
C38 C39 C40 117.9(9) . . ?
H39A C39 H39B 107.2 . . ?
C40 C39 H39A 107.8 . . ?
C40 C39 H39B 107.8 . . ?
C38A C39A H39C 105.7 . . ?
C38A C39A H39D 105.7 . . ?
C38A C39A C40A 126.6(11) . . ?
H39C C39A H39D 106.1 . . ?
C40A C39A H39C 105.7 . . ?
C40A C39A H39D 105.7 . . ?
C39 C40 H40A 108.2 . . ?
C39 C40 H40B 108.2 . . ?
C40 C40 C39 116.5(18) 3_657 . ?
C40 C40 H40A 108.2 3_657 . ?
C40 C40 H40B 108.2 3_657 . ?
H40A C40 H40B 107.3 . . ?
C39A C40A C40A 127.4(14) . 3_657 ?
C39A C40A H40C 105.5 . . ?
C39A C40A H40D 105.5 . . ?
C40A C40A H40C 105.5 3_657 . ?
C40A C40A H40D 105.5 3_657 . ?
H40C C40A H40D 106.0 . . ?
C41 O5 H5B 109.5 . . ?
O5 C41 H41A 107.1 . . ?
O5 C41 H41B 107.1 . . ?
H41A C41 H41B 106.8 . . ?
C42 C41 O5 121.1(8) . . ?
C42 C41 H41A 107.1 . . ?
C42 C41 H41B 107.1 . . ?
C41 C42 H42A 109.5 . . ?
C41 C42 H42B 109.5 . . ?
C41 C42 H42C 109.5 . . ?
H42A C42 H42B 109.5 . . ?
H42A C42 H42C 109.5 . . ?
H42B C42 H42C 109.5 . . ?

loop_
_geom_bond_atom_site_label_1
_geom_bond_atom_site_label_2
_geom_bond_distance
_geom_bond_site_symmetry_2
_geom_bond_publ_flag
Zn1 O1 1.9628(17) . ?
Zn1 O3 1.9980(18) . ?
Zn1 N1 2.0085(19) . ?
Zn1 N3 1.994(2) . ?
Cl1 C14 1.737(4) . ?
Cl2 C10 1.733(3) . ?
Cl3 C28 1.747(3) . ?
Cl4 C24 1.742(4) . ?
O1 C1 1.269(3) . ?
O2 C1 1.225(3) . ?
O3 C15 1.261(4) . ?
O4 C15 1.229(4) . ?
N1 C29 1.367(3) . ?
N1 C31 1.320(3) . ?
N2 C30 1.364(3) . ?
N2 C31 1.332(3) . ?
N2 C32 1.467(3) . ?
N3 C35 1.306(5) . ?
N3 C35A 1.406(7) . ?
N3 C36 1.355(3) . ?
N4 C35 1.333(6) . ?
N4 C37 1.380(5) . ?
N4 C38 1.469(6) . ?
N4A C35A 1.341(7) . ?
N4A C37 1.434(7) . ?
N4A C38A 1.488(9) . ?
N5 H5 0.8600 . ?
N5 C8 1.423(3) . ?
N5 C9 1.392(3) . ?
N6 H6 0.8600 . ?
N6 C22 1.421(3) . ?
N6 C23 1.383(4) . ?
C1 C2 1.517(3) . ?
C2 H2A 0.9700 . ?
C2 H2B 0.9700 . ?
C2 C3 1.507(3) . ?
C3 C4 1.386(4) . ?
C3 C8 1.390(3) . ?
C4 H4 0.9300 . ?
C4 C5 1.369(4) . ?
C5 H5A 0.9300 . ?
C5 C6 1.372(5) . ?
C6 H6A 0.9300 . ?
C6 C7 1.379(4) . ?
C7 H7 0.9300 . ?
C7 C8 1.381(4) . ?
C9 C10 1.401(5) . ?
C9 C14 1.386(4) . ?
C10 C11 1.393(4) . ?
C11 H11 0.9300 . ?
C11 C12 1.354(6) . ?
C12 H12 0.9300 . ?
C12 C13 1.365(6) . ?
C13 H13 0.9300 . ?
C13 C14 1.390(5) . ?
C15 C16 1.514(4) . ?
C16 H16A 0.9700 . ?
C16 H16B 0.9700 . ?
C16 C17 1.506(4) . ?
C17 C18 1.398(4) . ?
C17 C22 1.386(4) . ?
C18 H18 0.9300 . ?
C18 C19 1.374(5) . ?
C19 H19 0.9300 . ?
C19 C20 1.369(6) . ?
C20 H20 0.9300 . ?
C20 C21 1.388(5) . ?
C21 H21 0.9300 . ?
C21 C22 1.395(4) . ?
C23 C24 1.404(4) . ?
C23 C28 1.409(4) . ?
C24 C25 1.373(5) . ?
C25 H25 0.9300 . ?
C25 C26 1.380(6) . ?
C26 H26 0.9300 . ?
C26 C27 1.382(5) . ?
C27 H27 0.9300 . ?
C27 C28 1.369(5) . ?
C29 H29 0.9300 . ?
C29 C30 1.353(4) . ?
C30 H30 0.9300 . ?
C31 H31 0.9300 . ?
C32 H32A 0.9700 . ?
C32 H32B 0.9700 . ?
C32 C33 1.503(4) . ?
C33 H33A 0.9700 . ?
C33 H33B 0.9700 . ?
C33 C34 1.517(4) . ?
C34 C34 1.510(5) 3_767 ?
C34 H34A 0.9700 . ?
C34 H34B 0.9700 . ?
C35 H35 0.9300 . ?
C35A H35A 0.9300 . ?
C36 H36 0.9300 . ?
C36 C37 1.322(4) . ?
C37 H37 0.9300 . ?
C37 H37A 0.9300 . ?
C38 H38A 0.9700 . ?
C38 H38B 0.9700 . ?
C38 C39 1.516(9) . ?
C38A H38C 0.9700 . ?
C38A H38D 0.9700 . ?
C38A C39A 1.432(12) . ?
C39 H39A 0.9700 . ?
C39 H39B 0.9700 . ?
C39 C40 1.553(10) . ?
C39A H39C 0.9700 . ?
C39A H39D 0.9700 . ?
C39A C40A 1.456(12) . ?
C40 C40 1.34(3) 3_657 ?
C40 H40A 0.9700 . ?
C40 H40B 0.9700 . ?
C40A C40A 1.47(3) 3_657 ?
C40A H40C 0.9700 . ?
C40A H40D 0.9700 . ?
O5 H5B 0.8200 . ?
O5 C41 1.414(8) . ?
C41 H41A 0.9700 . ?
C41 H41B 0.9700 . ?
C41 C42 1.293(10) . ?
C42 H42A 0.9600 . ?
C42 H42B 0.9600 . ?
C42 H42C 0.9600 . ?

loop_
_geom_torsion_atom_site_label_1
_geom_torsion_atom_site_label_2
_geom_torsion_atom_site_label_3
_geom_torsion_atom_site_label_4
_geom_torsion
_geom_torsion_site_symmetry_1
_geom_torsion_site_symmetry_2
_geom_torsion_site_symmetry_3
_geom_torsion_site_symmetry_4
_geom_torsion_publ_flag
Zn1 O1 C1 O2 -8.1(3) . . . . ?
Zn1 O1 C1 C2 173.72(16) . . . . ?
Zn1 O3 C15 O4 -3.6(4) . . . . ?
Zn1 O3 C15 C16 175.76(19) . . . . ?
Zn1 N1 C29 C30 -168.02(19) . . . . ?
Zn1 N1 C31 N2 168.33(16) . . . . ?
Zn1 N3 C35 N4 -171.1(4) . . . . ?
Zn1 N3 C35A N4A 175.9(4) . . . . ?
Zn1 N3 C36 C37 177.2(2) . . . . ?
Cl2 C10 C11 C12 172.1(3) . . . . ?
Cl4 C24 C25 C26 -173.6(3) . . . . ?
O1 C1 C2 C3 -175.3(2) . . . . ?
O2 C1 C2 C3 6.4(4) . . . . ?
O3 C15 C16 C17 -66.4(4) . . . . ?
O4 C15 C16 C17 113.0(3) . . . . ?
N1 C29 C30 N2 0.8(3) . . . . ?
N2 C32 C33 C34 57.7(3) . . . . ?
N3 C36 C37 N4 -20.7(5) . . . . ?
N3 C36 C37 N4A 22.2(5) . . . . ?
N4 C38 C39 C40 170.7(8) . . . . ?
N4A C38A C39A C40A 158.7(13) . . . . ?
N5 C9 C10 Cl2 4.4(4) . . . . ?
N5 C9 C10 C11 -179.8(3) . . . . ?
N5 C9 C14 Cl1 0.8(4) . . . . ?
N5 C9 C14 C13 -178.4(3) . . . . ?
N6 C23 C24 Cl4 -3.0(4) . . . . ?
N6 C23 C24 C25 -179.6(3) . . . . ?
N6 C23 C28 Cl3 -1.3(3) . . . . ?
N6 C23 C28 C27 177.7(3) . . . . ?
C1 C2 C3 C4 116.8(3) . . . . ?
C1 C2 C3 C8 -68.4(3) . . . . ?
C2 C3 C4 C5 174.3(3) . . . . ?
C2 C3 C8 N5 5.2(4) . . . . ?
C2 C3 C8 C7 -174.3(3) . . . . ?
C3 C4 C5 C6 0.0(6) . . . . ?
C4 C3 C8 N5 -179.8(3) . . . . ?
C4 C3 C8 C7 0.6(4) . . . . ?
C4 C5 C6 C7 0.7(6) . . . . ?
C5 C6 C7 C8 -0.7(6) . . . . ?
C6 C7 C8 N5 -179.6(3) . . . . ?
C6 C7 C8 C3 0.0(5) . . . . ?
C8 N5 C9 C10 53.2(4) . . . . ?
C8 N5 C9 C14 -132.2(3) . . . . ?
C8 C3 C4 C5 -0.6(5) . . . . ?
C9 N5 C8 C3 -153.3(3) . . . . ?
C9 N5 C8 C7 26.3(5) . . . . ?
C9 C10 C11 C12 -3.8(5) . . . . ?
C10 C9 C14 Cl1 175.7(2) . . . . ?
C10 C9 C14 C13 -3.6(4) . . . . ?
C10 C11 C12 C13 0.2(6) . . . . ?
C11 C12 C13 C14 1.5(6) . . . . ?
C12 C13 C14 Cl1 -179.0(3) . . . . ?
C12 C13 C14 C9 0.3(5) . . . . ?
C14 C9 C10 Cl2 -170.5(2) . . . . ?
C14 C9 C10 C11 5.3(4) . . . . ?
C15 C16 C17 C18 -94.3(3) . . . . ?
C15 C16 C17 C22 83.8(3) . . . . ?
C16 C17 C18 C19 179.3(3) . . . . ?
C16 C17 C22 N6 -1.2(4) . . . . ?
C16 C17 C22 C21 -179.1(2) . . . . ?
C17 C18 C19 C20 -0.6(5) . . . . ?
C18 C17 C22 N6 176.9(2) . . . . ?
C18 C17 C22 C21 -1.0(4) . . . . ?
C18 C19 C20 C21 -0.1(5) . . . . ?
C19 C20 C21 C22 0.3(5) . . . . ?
C20 C21 C22 N6 -177.5(2) . . . . ?
C20 C21 C22 C17 0.3(4) . . . . ?
C22 N6 C23 C24 -53.3(4) . . . . ?
C22 N6 C23 C28 131.3(3) . . . . ?
C22 C17 C18 C19 1.2(4) . . . . ?
C23 N6 C22 C17 164.2(2) . . . . ?
C23 N6 C22 C21 -18.0(4) . . . . ?
C23 C24 C25 C26 3.0(5) . . . . ?
C24 C23 C28 Cl3 -177.11(19) . . . . ?
C24 C23 C28 C27 1.8(4) . . . . ?
C24 C25 C26 C27 0.3(5) . . . . ?
C25 C26 C27 C28 -2.3(5) . . . . ?
C26 C27 C28 Cl3 -179.9(2) . . . . ?
C26 C27 C28 C23 1.2(4) . . . . ?
C28 C23 C24 Cl4 172.6(2) . . . . ?
C28 C23 C24 C25 -3.9(4) . . . . ?
C29 N1 C31 N2 -0.3(3) . . . . ?
C30 N2 C31 N1 0.7(3) . . . . ?
C30 N2 C32 C33 82.5(3) . . . . ?
C31 N1 C29 C30 -0.3(3) . . . . ?
C31 N2 C30 C29 -0.9(3) . . . . ?
C31 N2 C32 C33 -94.0(3) . . . . ?
C32 N2 C30 C29 -177.9(2) . . . . ?
C32 N2 C31 N1 177.8(2) . . . . ?
C32 C33 C34 C34 175.6(3) . . . 3_767 ?
C35 N3 C36 C37 20.8(5) . . . . ?
C35 N4 C37 C36 12.4(5) . . . . ?
C35 N4 C38 C39 81.3(8) . . . . ?
C35A N3 C36 C37 -22.3(5) . . . . ?
C35A N4A C37 C36 -12.3(6) . . . . ?
C35A N4A C38A C39A -92.5(12) . . . . ?
C36 N3 C35 N4 -12.0(6) . . . . ?
C36 N3 C35A N4A 13.5(6) . . . . ?
C37 N4 C35 N3 0.0(7) . . . . ?
C37 N4 C38 C39 -91.6(8) . . . . ?
C37 N4A C35A N3 -1.0(7) . . . . ?
C37 N4A C38A C39A 82.4(13) . . . . ?
C38 N4 C35 N3 -174.0(6) . . . . ?
C38 N4 C37 C36 -173.7(6) . . . . ?
C38 C39 C40 C40 129(2) . . . 3_657 ?
C38A N4A C35A N3 174.8(8) . . . . ?
C38A N4A C37 C36 172.0(8) . . . . ?
C38A C39A C40A C40A -3(3) . . . 3_657 ?
